data_4000431
_journal_name_full 'Chemistry of Materials'
_journal_paper_doi 10.1021/cm0493997
_journal_year 2004
_chemical_formula_moiety 'C28 H56 O4 Zn4'
_chemical_formula_sum 'C28 H56 O4 Zn4'
_chemical_formula_weight 718.21
_chemical_name_common '(6) Zn4(OMPec)4(Et)4'
_space_group_IT_number 4
_symmetry_cell_setting monoclinic
_symmetry_space_group_name_Hall 'P 2yb'
_symmetry_space_group_name_H-M 'P 1 21 1'
_atom_sites_solution_hydrogens geom
_atom_sites_solution_primary direct
_atom_sites_solution_secondary difmap
_cell_angle_alpha 90.00
_cell_angle_beta 97.350(6)
_cell_angle_gamma 90.00
_cell_formula_units_Z 2
_cell_length_a 8.166(3)
_cell_length_b 19.155(8)
_cell_length_c 10.522(4)
_cell_measurement_temperature 168(2)
_cell_volume 1632.4(11)
_diffrn_ambient_temperature 168(2)
_diffrn_detector_area_resol_mean ?
_diffrn_measurement_device_type 'CCD area detector'
_diffrn_measurement_method 'phi and omega scans'
_diffrn_radiation_monochromator graphite
_diffrn_radiation_source 'fine-focus sealed tube'
_diffrn_radiation_type MoK\a
_diffrn_radiation_wavelength 0.71073
_diffrn_reflns_av_R_equivalents 0.0616
_diffrn_reflns_av_sigmaI/netI 0.0879
_diffrn_reflns_limit_h_max 9
_diffrn_reflns_limit_h_min -9
_diffrn_reflns_limit_k_max 23
_diffrn_reflns_limit_k_min -23
_diffrn_reflns_limit_l_max 12
_diffrn_reflns_limit_l_min -12
_diffrn_reflns_number 11739
_diffrn_reflns_theta_max 25.69
_diffrn_reflns_theta_min 1.95
_diffrn_standards_decay_% ?
_diffrn_standards_interval_count ?
_diffrn_standards_interval_time ?
_diffrn_standards_number ?
_exptl_absorpt_coefficient_mu 2.931
_exptl_absorpt_correction_T_max ?
_exptl_absorpt_correction_T_min ?
_exptl_absorpt_correction_type none
_exptl_absorpt_process_details ?
_exptl_crystal_colour colorless
_exptl_crystal_density_diffrn 1.461
_exptl_crystal_density_meas ?
_exptl_crystal_density_method 'not measured'
_exptl_crystal_description plate
_exptl_crystal_F_000 752
_exptl_crystal_size_max 0.10
_exptl_crystal_size_mid 0.05
_exptl_crystal_size_min 0.04
_refine_ls_abs_structure_details 'Flack H D (1983), Acta Cryst. A39, 876-881'
_refine_ls_abs_structure_Flack 0.04(2)
_refine_ls_extinction_coef ?
_refine_ls_extinction_method none
_refine_ls_goodness_of_fit_ref 0.993
_refine_ls_hydrogen_treatment mixed
_refine_ls_matrix_type full
_refine_ls_number_parameters 329
_refine_ls_number_reflns 6029
_refine_ls_number_restraints 1
_refine_ls_restrained_S_all 0.993
_refine_ls_R_factor_all 0.0758
_refine_ls_R_factor_gt 0.0481
_refine_ls_shift/su_max 0.001
_refine_ls_shift/su_mean 0.000
_refine_ls_structure_factor_coef Fsqd
_refine_ls_weighting_details 'calc w=1/[\s^2^(Fo^2^)+(0.0470P)^2^+0.0000P] where P=(Fo^2^+2Fc^2^)/3'
_refine_ls_weighting_scheme calc
_refine_ls_wR_factor_gt 0.1002
_refine_ls_wR_factor_ref 0.1119
_reflns_number_gt 4550
_reflns_number_total 6029
_reflns_threshold_expression >2sigma(I)
_cod_depositor_comments
;
The following automatic conversions were performed:
'_exptl_absorpt_correction_type' value 'NONE' changed to 'none' according
to '/home/saulius/struct/CIF-dictionaries/cif_core.dic' dictionary named
'cif_core.dic' version 2.4.1 from 2010-06-29.

Automatic conversion script
Id: cif_fix_enum 1527 2010-12-29 10:47:43Z saulius 
;
_cod_original_sg_symbol_H-M P21
_cod_database_code 4000431

loop_
_symmetry_equiv_pos_as_xyz
'x, y, z'
'-x, y+1/2, -z'

loop_
_atom_site_label
_atom_site_type_symbol
_atom_site_fract_x
_atom_site_fract_y
_atom_site_fract_z
_atom_site_U_iso_or_equiv
_atom_site_adp_type
_atom_site_occupancy
_atom_site_symmetry_multiplicity
_atom_site_calc_flag
_atom_site_refinement_flags
_atom_site_disorder_assembly
_atom_site_disorder_group
Zn1 Zn 0.24298(10) 0.09869(4) 0.83254(7) 0.0346(2) Uani 1 1 d . . .
Zn2 Zn 0.02072(10) 0.09455(5) 0.57145(7) 0.0380(2) Uani 1 1 d . . .
Zn3 Zn 0.34833(11) 0.17634(4) 0.59573(8) 0.0353(2) Uani 1 1 d . . .
Zn4 Zn 0.05767(10) 0.23100(4) 0.72978(8) 0.0340(2) Uani 1 1 d . . .
O1 O 0.2654(5) 0.0788(2) 0.6403(4) 0.0303(11) Uani 1 1 d . . .
O2 O 0.3004(6) 0.1991(2) 0.7828(4) 0.0269(10) Uani 1 1 d . . .
O3 O 0.1004(6) 0.1960(2) 0.5483(4) 0.0312(11) Uani 1 1 d . . .
O4 O 0.0046(6) 0.1274(2) 0.7580(4) 0.0312(11) Uani 1 1 d . . .
C1 C 0.3135(11) 0.0337(4) 0.9745(8) 0.048(2) Uani 1 1 d . . .
H1A H 0.2387 -0.0071 0.9629 0.058 Uiso 1 1 calc R . .
H1B H 0.4248 0.0168 0.9620 0.058 Uiso 1 1 calc R . .
C2 C 0.3216(13) 0.0549(5) 1.1081(8) 0.066(3) Uani 1 1 d . . .
H2A H 0.4034 0.0923 1.1258 0.099 Uiso 1 1 calc R . .
H2B H 0.3538 0.0149 1.1637 0.099 Uiso 1 1 calc R . .
H2C H 0.2132 0.0719 1.1246 0.099 Uiso 1 1 calc R . .
C3 C -0.1463(12) 0.0370(6) 0.4706(12) 0.080(3) Uani 1 1 d . . .
H3A H -0.1795 0.0009 0.5295 0.096 Uiso 1 1 calc R . .
H3B H -0.2438 0.0674 0.4481 0.096 Uiso 1 1 calc R . .
C4 C -0.1198(17) 0.0018(7) 0.3563(10) 0.108(5) Uani 1 1 d . . .
H4A H -0.0400 0.0280 0.3129 0.162 Uiso 1 1 calc R . .
H4B H -0.2244 -0.0018 0.2996 0.162 Uiso 1 1 calc R . .
H4C H -0.0766 -0.0451 0.3774 0.162 Uiso 1 1 calc R . .
C5 C 0.5490(10) 0.1999(4) 0.5196(8) 0.0450(19) Uani 1 1 d . . .
H5A H 0.5878 0.2463 0.5525 0.054 Uiso 1 1 calc R . .
H5B H 0.6356 0.1656 0.5508 0.054 Uiso 1 1 calc R . .
C6 C 0.5345(11) 0.2019(4) 0.3732(7) 0.049(2) Uani 1 1 d . . .
H6A H 0.5021 0.1557 0.3387 0.073 Uiso 1 1 calc R . .
H6B H 0.6413 0.2149 0.3469 0.073 Uiso 1 1 calc R . .
H6C H 0.4509 0.2363 0.3403 0.073 Uiso 1 1 calc R . .
C7 C -0.0814(10) 0.3128(4) 0.7567(8) 0.048(2) Uani 1 1 d . . .
H7A H -0.0906 0.3410 0.6773 0.058 Uiso 1 1 calc R . .
H7B H -0.1934 0.2951 0.7649 0.058 Uiso 1 1 calc R . .
C8 C -0.0348(13) 0.3607(5) 0.8648(10) 0.075(3) Uani 1 1 d . . .
H8A H -0.0319 0.3350 0.9457 0.112 Uiso 1 1 calc R . .
H8B H -0.1160 0.3985 0.8625 0.112 Uiso 1 1 calc R . .
H8C H 0.0745 0.3804 0.8583 0.112 Uiso 1 1 calc R . .
C9 C 0.3587(9) 0.0189(4) 0.6084(7) 0.0343(17) Uani 1 1 d . . .
H9 H 0.4741 0.0236 0.6526 0.041 Uiso 1 1 calc R . .
C10 C 0.2883(15) -0.0503(4) 0.6494(10) 0.070(3) Uani 1 1 d . . .
H10A H 0.3189 -0.0587 0.7422 0.084 Uiso 1 1 calc R . .
H10B H 0.1665 -0.0514 0.6292 0.084 Uiso 1 1 calc R . .
C11 C 0.3693(16) -0.1033(5) 0.5696(11) 0.086(4) Uani 1 1 d . . .
H11A H 0.2924 -0.1423 0.5441 0.103 Uiso 1 1 calc R . .
H11B H 0.4701 -0.1226 0.6195 0.103 Uiso 1 1 calc R . .
C12 C 0.4135(12) -0.0648(5) 0.4499(10) 0.064(3) Uani 1 1 d . . .
H12A H 0.5331 -0.0689 0.4439 0.077 Uiso 1 1 calc R . .
H12B H 0.3513 -0.0846 0.3713 0.077 Uiso 1 1 calc R . .
C13 C 0.3662(11) 0.0115(5) 0.4660(8) 0.052(2) Uani 1 1 d . . .
H13A H 0.4502 0.0431 0.4376 0.062 Uiso 1 1 calc R . .
H13B H 0.2577 0.0219 0.4163 0.062 Uiso 1 1 calc R . .
C14 C 0.4146(9) 0.2425(4) 0.8588(7) 0.0382(18) Uani 1 1 d . . .
H14 H 0.5264 0.2205 0.8652 0.046 Uiso 1 1 calc R . .
C15 C 0.3713(13) 0.2538(5) 0.9919(8) 0.060(3) Uani 1 1 d . . .
H15A H 0.4051 0.2134 1.0478 0.072 Uiso 1 1 calc R . .
H15B H 0.2512 0.2616 0.9906 0.072 Uiso 1 1 calc R . .
C16 C 0.4712(17) 0.3204(6) 1.0378(10) 0.088(4) Uani 1 1 d . . .
H16A H 0.4082 0.3493 1.0926 0.105 Uiso 1 1 calc R . .
H16B H 0.5779 0.3074 1.0877 0.105 Uiso 1 1 calc R . .
C17 C 0.4993(13) 0.3596(5) 0.9196(10) 0.070(3) Uani 1 1 d . . .
H17A H 0.6190 0.3666 0.9173 0.084 Uiso 1 1 calc R . .
H17B H 0.4454 0.4059 0.9184 0.084 Uiso 1 1 calc R . .
C18 C 0.4250(10) 0.3163(4) 0.8037(8) 0.046(2) Uani 1 1 d . . .
H18A H 0.3142 0.3338 0.7689 0.055 Uiso 1 1 calc R . .
H18B H 0.4972 0.3172 0.7349 0.055 Uiso 1 1 calc R . .
C19 C 0.0319(9) 0.2389(4) 0.4426(7) 0.0414(18) Uani 1 1 d . . .
H19 H -0.0865 0.2491 0.4505 0.050 Uiso 1 1 calc R . .
C20 C 0.0439(12) 0.2052(4) 0.3154(7) 0.053(2) Uani 1 1 d . . .
H20A H -0.0417 0.1688 0.2962 0.063 Uiso 1 1 calc R . .
H20B H 0.1541 0.1841 0.3131 0.063 Uiso 1 1 calc R . .
C21 C 0.0152(14) 0.2665(6) 0.2207(9) 0.077(3) Uani 1 1 d . . .
H21A H 0.0713 0.2581 0.1441 0.093 Uiso 1 1 calc R . .
H21B H -0.1042 0.2734 0.1930 0.093 Uiso 1 1 calc R . .
C22 C 0.0873(14) 0.3280(5) 0.2936(9) 0.073(3) Uani 1 1 d . . .
H22A H 0.0084 0.3675 0.2842 0.087 Uiso 1 1 calc R . .
H22B H 0.1901 0.3428 0.2607 0.087 Uiso 1 1 calc R . .
C23 C 0.1244(11) 0.3070(4) 0.4349(8) 0.053(2) Uani 1 1 d . . .
H23A H 0.2444 0.3003 0.4599 0.063 Uiso 1 1 calc R . .
H23B H 0.0840 0.3428 0.4911 0.063 Uiso 1 1 calc R . .
C24 C -0.1352(9) 0.1095(4) 0.8197(7) 0.0389(18) Uani 1 1 d . . .
H24 H -0.2371 0.1267 0.7659 0.047 Uiso 1 1 calc R . .
C25 C -0.1526(14) 0.0313(5) 0.8402(10) 0.069(3) Uani 1 1 d . . .
H25A H -0.2406 0.0116 0.7769 0.083 Uiso 1 1 calc R . .
H25B H -0.0476 0.0070 0.8318 0.083 Uiso 1 1 calc R . .
C26 C -0.1969(17) 0.0238(6) 0.9743(14) 0.110(5) Uani 1 1 d . . .
H26A H -0.1024 0.0044 1.0318 0.132 Uiso 1 1 calc R . .
H26B H -0.2922 -0.0081 0.9747 0.132 Uiso 1 1 calc R . .
C27 C -0.2408(13) 0.0967(7) 1.0195(11) 0.085(3) Uani 1 1 d . . .
H27A H -0.3582 0.1081 0.9921 0.102 Uiso 1 1 calc R . .
H27B H -0.2170 0.1013 1.1138 0.102 Uiso 1 1 calc R . .
C28 C -0.1275(13) 0.1418(6) 0.9523(8) 0.064(3) Uani 1 1 d . . .
H28A H -0.0135 0.1406 0.9975 0.077 Uiso 1 1 calc R . .
H28B H -0.1665 0.1908 0.9468 0.077 Uiso 1 1 calc R . .

loop_
_atom_site_aniso_label
_atom_site_aniso_U_11
_atom_site_aniso_U_22
_atom_site_aniso_U_33
_atom_site_aniso_U_23
_atom_site_aniso_U_13
_atom_site_aniso_U_12
Zn1 0.0420(5) 0.0276(4) 0.0339(4) 0.0031(4) 0.0042(3) 0.0010(4)
Zn2 0.0436(5) 0.0290(4) 0.0402(4) -0.0033(4) 0.0014(4) -0.0016(4)
Zn3 0.0413(5) 0.0289(4) 0.0371(5) 0.0000(4) 0.0098(4) 0.0007(4)
Zn4 0.0373(5) 0.0266(4) 0.0388(5) -0.0010(4) 0.0075(3) 0.0010(4)
O1 0.033(3) 0.024(3) 0.035(3) 0.0005(19) 0.009(2) 0.0006(19)
O2 0.031(3) 0.024(2) 0.026(2) -0.0067(18) 0.003(2) -0.0021(19)
O3 0.038(3) 0.028(3) 0.027(2) 0.0030(19) 0.002(2) 0.000(2)
O4 0.036(3) 0.026(3) 0.031(3) 0.003(2) 0.001(2) -0.003(2)
C1 0.056(5) 0.041(5) 0.049(5) 0.015(4) 0.009(4) 0.003(4)
C2 0.088(8) 0.051(6) 0.054(6) 0.010(4) -0.007(5) 0.002(5)
C3 0.050(6) 0.072(7) 0.119(9) -0.046(7) 0.012(6) -0.009(5)
C4 0.137(12) 0.122(11) 0.063(7) -0.032(7) 0.006(7) -0.062(9)
C5 0.046(5) 0.035(4) 0.054(5) -0.001(4) 0.010(4) -0.001(3)
C6 0.053(5) 0.050(5) 0.044(5) -0.002(4) 0.011(4) -0.005(4)
C7 0.049(5) 0.037(5) 0.057(5) -0.006(4) 0.002(4) 0.008(4)
C8 0.068(7) 0.062(7) 0.094(8) -0.019(6) 0.010(6) 0.007(5)
C9 0.036(4) 0.019(3) 0.046(4) -0.006(3) 0.001(3) 0.008(3)
C10 0.110(9) 0.028(5) 0.075(7) -0.004(4) 0.020(6) -0.001(5)
C11 0.122(11) 0.039(6) 0.092(9) -0.021(5) -0.001(7) 0.026(6)
C12 0.059(6) 0.058(6) 0.078(7) -0.031(5) 0.017(5) 0.001(5)
C13 0.057(5) 0.059(6) 0.044(5) -0.021(4) 0.022(4) -0.008(4)
C14 0.027(4) 0.041(5) 0.047(4) -0.009(4) 0.007(3) -0.003(3)
C15 0.091(7) 0.048(5) 0.040(5) 0.000(4) 0.002(5) 0.000(5)
C16 0.126(10) 0.067(7) 0.065(7) -0.024(6) -0.006(7) -0.029(7)
C17 0.070(7) 0.045(6) 0.099(9) -0.028(6) 0.031(6) -0.018(5)
C18 0.046(5) 0.033(4) 0.064(6) -0.013(4) 0.031(4) -0.007(3)
C19 0.043(4) 0.042(5) 0.040(4) 0.008(4) 0.005(3) 0.008(4)
C20 0.065(6) 0.061(6) 0.032(4) -0.006(4) 0.007(4) -0.004(4)
C21 0.083(8) 0.096(9) 0.054(6) 0.022(6) 0.015(5) 0.002(6)
C22 0.104(8) 0.055(6) 0.064(6) 0.028(5) 0.030(6) 0.019(6)
C23 0.062(6) 0.033(4) 0.067(6) 0.004(4) 0.020(5) 0.002(4)
C24 0.031(4) 0.039(5) 0.046(4) 0.010(3) 0.003(3) -0.004(3)
C25 0.080(7) 0.046(5) 0.077(7) 0.016(5) -0.014(6) -0.022(5)
C26 0.094(9) 0.081(9) 0.165(14) 0.070(9) 0.057(9) 0.030(7)
C27 0.069(7) 0.098(9) 0.094(8) 0.020(8) 0.035(6) -0.008(8)
C28 0.069(6) 0.082(7) 0.044(5) 0.017(5) 0.018(4) 0.014(5)
